data_4083468
loop_
_publ_author_name
'Au, Richard H. W.'
'Fraser, Christopher S. A.'
'Eisler, Dana J.'
'Jennings, Michael C.'
'Puddephatt, Richard J.'

_publ_section_title
;
 Binuclear Organoplatinum(IV) Complexes with Bridging Xylenediyl Groups:
 Formation of Supramolecular Polymers through Hydrogen Bonding
;
_journal_issue 6
_journal_name_full Organometallics
_journal_page_first 1719
_journal_paper_doi 10.1021/om800889j
_journal_volume 28
_journal_year 2009
_chemical_formula_moiety 'C60 H78 N6 O4 Pt2, 4(C3 H6 O), 2(F6 P)'
_chemical_formula_sum 'C72 H102 F12 N6 O8 P2 Pt2'
_chemical_formula_weight 1859.72
_chemical_name_systematic
; 
 ? 
;
_space_group_IT_number 14
_symmetry_cell_setting monoclinic
_symmetry_space_group_name_Hall '-P 2yn'
_symmetry_space_group_name_H-M 'P 1 21/n 1'
_atom_sites_solution_hydrogens geom
_atom_sites_solution_primary direct
_atom_sites_solution_secondary difmap
_audit_creation_method SHELXL-97
_cell_angle_alpha 90.00
_cell_angle_beta 94.103(2)
_cell_angle_gamma 90.00
_cell_formula_units_Z 2
_cell_length_a 11.9208(3)
_cell_length_b 15.9474(5)
_cell_length_c 21.1665(5)
_cell_measurement_reflns_used 110157
_cell_measurement_temperature 150(2)
_cell_measurement_theta_max 27.48
_cell_measurement_theta_min 2.04
_cell_volume 4013.56(19)
_computing_cell_refinement 'DENZO-SMN (Otwinowski & Minor, 1997)'
_computing_data_collection 'COLLECT (Nonius, 1997-2001)'
_computing_data_reduction DENZO-SMN
_computing_molecular_graphics 'SHELXTL/PC (Sheldrick, 2001)'
_computing_publication_material SHELXTL/PC
_computing_structure_refinement 'SHELXL-97 (Sheldrick, 1997)'
_computing_structure_solution 'SHELXS-97 (Sheldrick, 1997)'
_diffrn_ambient_temperature 150(2)
_diffrn_measured_fraction_theta_full 0.996
_diffrn_measured_fraction_theta_max 0.996
_diffrn_measurement_device_type 'Nonius Kappa-CCD'
_diffrn_measurement_method '\f scans, and \w scans with \k offsets'
_diffrn_radiation_monochromator graphite
_diffrn_radiation_source 'fine-focus sealed tube'
_diffrn_radiation_type MoK\a
_diffrn_radiation_wavelength 0.71073
_diffrn_reflns_av_R_equivalents 0.0550
_diffrn_reflns_av_sigmaI/netI 0.0322
_diffrn_reflns_limit_h_max 14
_diffrn_reflns_limit_h_min -14
_diffrn_reflns_limit_k_max 18
_diffrn_reflns_limit_k_min -18
_diffrn_reflns_limit_l_max 25
_diffrn_reflns_limit_l_min -25
_diffrn_reflns_number 40558
_diffrn_reflns_theta_full 25.03
_diffrn_reflns_theta_max 25.03
_diffrn_reflns_theta_min 2.55
_diffrn_standards_number 0
_exptl_absorpt_coefficient_mu 3.603
_exptl_absorpt_correction_T_max 0.6140
_exptl_absorpt_correction_T_min 0.4112
_exptl_absorpt_correction_type multi-scan
_exptl_absorpt_process_details 'DENZO-SMN (Otwinowski & Minor, 1997)'
_exptl_crystal_colour colourless
_exptl_crystal_density_diffrn 1.539
_exptl_crystal_density_method 'not measured'
_exptl_crystal_description block
_exptl_crystal_F_000 1868
_exptl_crystal_size_max 0.30
_exptl_crystal_size_mid 0.18
_exptl_crystal_size_min 0.15
_refine_diff_density_max 1.835
_refine_diff_density_min -1.120
_refine_diff_density_rms 0.104
_refine_ls_extinction_method none
_refine_ls_goodness_of_fit_ref 1.090
_refine_ls_hydrogen_treatment constr
_refine_ls_matrix_type full
_refine_ls_number_parameters 473
_refine_ls_number_reflns 7062
_refine_ls_number_restraints 7
_refine_ls_restrained_S_all 1.090
_refine_ls_R_factor_all 0.0656
_refine_ls_R_factor_gt 0.0479
_refine_ls_shift/su_max 0.001
_refine_ls_shift/su_mean 0.000
_refine_ls_structure_factor_coef Fsqd
_refine_ls_weighting_details 'calc w=1/[\s^2^(Fo^2^)+(0.0368P)^2^+21.8767P] where P=(Fo^2^+2Fc^2^)/3'
_refine_ls_weighting_scheme calc
_refine_ls_wR_factor_gt 0.1080
_refine_ls_wR_factor_ref 0.1215
_reflns_number_gt 5617
_reflns_number_total 7062
_reflns_threshold_expression I>2\s(I)
_cod_data_source_file om800889j_si_001.cif
_cod_data_source_block 12(PF6)2.4Me2CO
_cod_depositor_comments
;
The following automatic conversions were performed:

'_symmetry_cell_setting' value 'Monoclinic' changed to 'monoclinic'
according to
/usr/data/users/saulius/automatic-downloads/retrospective/ACS/lib/dictionaries/cif_core.dic
dictionary named 'cif_core.dic' version 2.4.2 from 2011-04-26.

Automatic conversion script
Id: cif_fix_values 2281 2013-09-26 08:29:07Z andrius 
;
_cod_original_sg_symbol_H-M 'P 21/n'
_cod_database_code 4083468

loop_
_symmetry_equiv_pos_as_xyz
'x, y, z'
'-x+1/2, y+1/2, -z+1/2'
'-x, -y, -z'
'x-1/2, -y-1/2, z-1/2'

loop_
_atom_site_label
_atom_site_type_symbol
_atom_site_fract_x
_atom_site_fract_y
_atom_site_fract_z
_atom_site_U_iso_or_equiv
_atom_site_adp_type
_atom_site_occupancy
_atom_site_symmetry_multiplicity
_atom_site_calc_flag
_atom_site_refinement_flags
Pt Pt 0.71878(2) 0.62287(2) 0.062893(12) 0.05179(12) Uani 1 1 d .
C1 C 0.6360(7) 0.5644(6) -0.0126(4) 0.072(2) Uani 1 1 d .
H1A H 0.5549 0.5653 -0.0076 0.107 Uiso 1 1 calc R
H1B H 0.6616 0.5061 -0.0147 0.107 Uiso 1 1 calc R
H1C H 0.6517 0.5936 -0.0517 0.107 Uiso 1 1 calc R
C2 C 0.6534(7) 0.7343(5) 0.0276(4) 0.067(2) Uani 1 1 d .
H2A H 0.6083 0.7237 -0.0121 0.100 Uiso 1 1 calc R
H2B H 0.7149 0.7728 0.0197 0.100 Uiso 1 1 calc R
H2C H 0.6058 0.7594 0.0584 0.100 Uiso 1 1 calc R
N11 N 0.8123(5) 0.6755(4) 0.1428(3) 0.0540(15) Uani 1 1 d .
C12 C 0.8117(6) 0.7563(6) 0.1581(4) 0.068(2) Uani 1 1 d .
H12A H 0.7679 0.7940 0.1318 0.081 Uiso 1 1 calc R
C13 C 0.8728(7) 0.7871(6) 0.2110(5) 0.079(3) Uani 1 1 d .
H13A H 0.8708 0.8453 0.2205 0.094 Uiso 1 1 calc R
C14 C 0.9368(7) 0.7334(6) 0.2501(4) 0.072(2) Uani 1 1 d .
C15 C 0.9384(6) 0.6499(6) 0.2327(4) 0.066(2) Uani 1 1 d .
H15A H 0.9849 0.6117 0.2569 0.079 Uiso 1 1 calc R
C16 C 0.8734(6) 0.6214(5) 0.1808(3) 0.0529(17) Uani 1 1 d .
C17 C 0.8699(6) 0.5327(5) 0.1601(3) 0.0537(18) Uani 1 1 d .
C18 C 0.9330(6) 0.4696(5) 0.1895(4) 0.061(2) Uani 1 1 d .
H18A H 0.9807 0.4825 0.2261 0.073 Uiso 1 1 calc R
C19 C 0.9287(7) 0.3875(5) 0.1671(4) 0.065(2) Uani 1 1 d .
C20 C 0.8566(7) 0.3736(5) 0.1138(5) 0.070(2) Uani 1 1 d .
H20A H 0.8500 0.3188 0.0964 0.084 Uiso 1 1 calc R
C21 C 0.7948(7) 0.4372(5) 0.0859(4) 0.061(2) Uani 1 1 d .
H21A H 0.7464 0.4249 0.0495 0.073 Uiso 1 1 calc R
N22 N 0.7991(5) 0.5152(4) 0.1071(3) 0.0515(14) Uani 1 1 d .
C23 C 1.0029(9) 0.7667(7) 0.3101(5) 0.096(4) Uani 1 1 d .
C24 C 0.9216(11) 0.7871(18) 0.3559(8) 0.288(17) Uani 1 1 d .
H24A H 0.8874 0.7354 0.3705 0.432 Uiso 1 1 calc R
H24B H 0.8630 0.8234 0.3359 0.432 Uiso 1 1 calc R
H24C H 0.9597 0.8163 0.3920 0.432 Uiso 1 1 calc R
C25 C 1.0699(16) 0.8437(9) 0.2916(9) 0.212(11) Uani 1 1 d .
H25A H 1.0185 0.8908 0.2826 0.318 Uiso 1 1 calc R
H25B H 1.1097 0.8309 0.2538 0.318 Uiso 1 1 calc R
H25C H 1.1246 0.8587 0.3266 0.318 Uiso 1 1 calc R
C26 C 1.0906(10) 0.7096(9) 0.3339(6) 0.129(5) Uani 1 1 d .
H26A H 1.1354 0.7361 0.3690 0.194 Uiso 1 1 calc R
H26B H 1.1393 0.6960 0.2999 0.194 Uiso 1 1 calc R
H26C H 1.0565 0.6580 0.3489 0.194 Uiso 1 1 calc R
C27 C 1.0005(8) 0.3196(6) 0.1999(5) 0.078(3) Uani 1 1 d .
C28 C 1.0014(11) 0.2387(7) 0.1604(6) 0.107(4) Uani 1 1 d .
H28A H 1.0301 0.2510 0.1191 0.160 Uiso 1 1 calc R
H28B H 0.9248 0.2165 0.1541 0.160 Uiso 1 1 calc R
H28C H 1.0501 0.1971 0.1827 0.160 Uiso 1 1 calc R
C29 C 0.9484(10) 0.2986(7) 0.2622(5) 0.104(4) Uani 1 1 d .
H29A H 0.9972 0.2592 0.2867 0.156 Uiso 1 1 calc R
H29B H 0.8742 0.2732 0.2529 0.156 Uiso 1 1 calc R
H29C H 0.9405 0.3501 0.2867 0.156 Uiso 1 1 calc R
C30 C 1.1208(9) 0.3492(8) 0.2107(6) 0.116(4) Uani 1 1 d .
H30A H 1.1685 0.3022 0.2259 0.174 Uiso 1 1 calc R
H30B H 1.1250 0.3941 0.2424 0.174 Uiso 1 1 calc R
H30C H 1.1468 0.3704 0.1708 0.174 Uiso 1 1 calc R
N31 N 0.5732(5) 0.6059(4) 0.1203(3) 0.0594(17) Uani 1 1 d .
C32 C 0.5867(7) 0.5772(5) 0.1794(4) 0.060(2) Uani 1 1 d .
H32A H 0.6606 0.5652 0.1968 0.073 Uiso 1 1 calc R
C33 C 0.4974(7) 0.5643(5) 0.2163(4) 0.068(2) Uani 1 1 d .
H33A H 0.5098 0.5448 0.2586 0.081 Uiso 1 1 calc R
C34 C 0.3888(7) 0.5804(5) 0.1904(4) 0.063(2) Uani 1 1 d .
C35 C 0.3752(7) 0.6113(6) 0.1298(4) 0.070(2) Uani 1 1 d .
H35A H 0.3021 0.6236 0.1112 0.084 Uiso 1 1 calc R
C36 C 0.4684(6) 0.6242(6) 0.0962(4) 0.066(2) Uani 1 1 d .
H36A H 0.4585 0.6469 0.0546 0.079 Uiso 1 1 calc R
C37 C 0.2861(9) 0.5644(6) 0.2259(5) 0.077(3) Uani 1 1 d .
O38 O 0.1921(6) 0.5754(5) 0.2051(4) 0.101(2) Uani 1 1 d .
O39 O 0.3154(6) 0.5361(5) 0.2835(4) 0.096(2) Uani 1 1 d .
H39A H 0.2578 0.5201 0.3007 0.144 Uiso 1 1 calc R
C41 C 0.8512(7) 0.6442(6) 0.0059(4) 0.069(2) Uani 1 1 d .
H41A H 0.8199 0.6589 -0.0372 0.083 Uiso 1 1 calc R
H41B H 0.8951 0.6929 0.0229 0.083 Uiso 1 1 calc R
C42 C 0.9283(7) 0.5715(6) 0.0015(4) 0.062(2) Uani 1 1 d .
C43 C 0.9111(7) 0.5087(6) -0.0441(4) 0.065(2) Uani 1 1 d .
H43A H 0.8497 0.5141 -0.0750 0.098 Uiso 1 1 calc R
C44 C 1.0207(7) 0.5604(6) 0.0462(4) 0.065(2) Uani 1 1 d .
H44A H 1.0359 0.6014 0.0782 0.097 Uiso 1 1 calc R
P50 P 0.7552(3) 0.5216(2) 0.35779(13) 0.0963(9) Uani 1 1 d .
F51 F 0.7738(12) 0.5695(5) 0.4204(3) 0.211(6) Uani 1 1 d .
F52 F 0.7347(7) 0.6064(4) 0.3190(3) 0.123(2) Uani 1 1 d .
F53 F 0.7390(7) 0.4727(4) 0.2934(3) 0.127(2) Uani 1 1 d .
F54 F 0.7763(7) 0.4364(4) 0.3954(3) 0.121(2) Uani 1 1 d .
F55 F 0.6261(8) 0.5143(7) 0.3652(4) 0.187(4) Uani 1 1 d .
F56 F 0.8870(6) 0.5273(5) 0.3474(4) 0.140(3) Uani 1 1 d .
C61 C 0.068(2) 0.8510(15) 0.0183(10) 0.279(16) Uani 1 1 d D
H61A H 0.0820 0.9069 0.0366 0.418 Uiso 1 1 calc R
H61B H -0.0098 0.8346 0.0232 0.418 Uiso 1 1 calc R
H61C H 0.0819 0.8522 -0.0269 0.418 Uiso 1 1 calc R
C62 C 0.148(2) 0.7873(17) 0.0526(9) 0.23(2) Uani 1 1 d D
C63 C 0.1359(16) 0.7881(13) 0.1239(7) 0.199(9) Uani 1 1 d D
H63A H 0.0789 0.7470 0.1343 0.299 Uiso 1 1 calc R
H63B H 0.1128 0.8441 0.1369 0.299 Uiso 1 1 calc R
H63C H 0.2081 0.7736 0.1463 0.299 Uiso 1 1 calc R
O64 O 0.219(2) 0.7356(15) 0.0297(8) 0.255(13) Uani 1 1 d .
C71 C 0.178(2) 0.5469(10) 0.4427(7) 0.267(15) Uani 1 1 d D
H71A H 0.2270 0.5820 0.4183 0.401 Uiso 1 1 calc R
H71B H 0.2200 0.5282 0.4817 0.401 Uiso 1 1 calc R
H71C H 0.1125 0.5795 0.4533 0.401 Uiso 1 1 calc R
C72 C 0.1403(9) 0.4718(8) 0.4038(6) 0.117(5) Uani 1 1 d D
C73 C 0.0712(12) 0.4049(10) 0.4345(7) 0.157(7) Uani 1 1 d D
H73A H 0.0484 0.4255 0.4753 0.235 Uiso 1 1 calc R
H73B H 0.1166 0.3540 0.4413 0.235 Uiso 1 1 calc R
H73C H 0.0041 0.3921 0.4067 0.235 Uiso 1 1 calc R
O74 O 0.1587(8) 0.4700(7) 0.3499(4) 0.159(4) Uani 1 1 d D

loop_
_atom_site_aniso_label
_atom_site_aniso_U_11
_atom_site_aniso_U_22
_atom_site_aniso_U_33
_atom_site_aniso_U_23
_atom_site_aniso_U_13
_atom_site_aniso_U_12
Pt 0.04504(17) 0.0668(2) 0.04381(17) 0.00138(14) 0.00499(11) -0.01391(14)
C1 0.055(5) 0.111(7) 0.049(4) -0.014(5) 0.004(4) -0.013(5)
C2 0.071(5) 0.069(5) 0.059(5) 0.006(4) -0.011(4) -0.003(4)
N11 0.042(3) 0.062(4) 0.058(4) 0.000(3) 0.003(3) -0.004(3)
C12 0.044(4) 0.074(6) 0.083(6) -0.002(5) -0.007(4) 0.004(4)
C13 0.059(5) 0.066(6) 0.106(7) -0.021(5) -0.027(5) 0.004(4)
C14 0.048(4) 0.082(6) 0.082(6) -0.020(5) -0.016(4) 0.006(4)
C15 0.051(4) 0.079(6) 0.066(5) -0.010(4) -0.009(4) 0.006(4)
C16 0.043(4) 0.065(5) 0.051(4) 0.002(4) 0.005(3) 0.000(4)
C17 0.043(4) 0.068(5) 0.053(4) 0.005(4) 0.018(3) -0.003(4)
C18 0.053(4) 0.072(6) 0.060(5) 0.011(4) 0.017(4) -0.003(4)
C19 0.068(5) 0.060(5) 0.070(5) 0.018(4) 0.031(4) -0.001(4)
C20 0.067(5) 0.055(5) 0.091(6) 0.007(5) 0.028(5) -0.015(4)
C21 0.057(5) 0.054(5) 0.074(5) 0.000(4) 0.025(4) -0.016(4)
N22 0.044(3) 0.056(4) 0.057(4) 0.003(3) 0.016(3) -0.008(3)
C23 0.077(6) 0.106(8) 0.099(8) -0.050(6) -0.036(6) 0.027(6)
C24 0.076(9) 0.61(5) 0.176(15) -0.27(2) -0.027(9) 0.064(16)
C25 0.25(2) 0.102(11) 0.26(2) -0.032(12) -0.179(19) -0.009(12)
C26 0.109(9) 0.162(12) 0.106(9) -0.055(9) -0.060(7) 0.040(8)
C27 0.067(5) 0.078(6) 0.094(7) 0.025(5) 0.032(5) 0.000(5)
C28 0.136(10) 0.078(7) 0.111(9) 0.017(6) 0.036(7) 0.027(7)
C29 0.132(9) 0.098(8) 0.087(7) 0.037(6) 0.044(7) 0.032(7)
C30 0.087(8) 0.119(10) 0.141(11) 0.016(8) 0.000(7) 0.039(7)
N31 0.047(3) 0.077(5) 0.055(4) -0.004(3) 0.008(3) -0.013(3)
C32 0.050(4) 0.062(5) 0.071(5) 0.003(4) 0.017(4) -0.004(4)
C33 0.081(6) 0.058(5) 0.067(5) 0.006(4) 0.033(4) 0.003(4)
C34 0.052(4) 0.062(5) 0.079(6) -0.017(4) 0.027(4) -0.010(4)
C35 0.046(4) 0.099(7) 0.066(5) -0.020(5) 0.013(4) -0.016(4)
C36 0.048(4) 0.099(7) 0.052(4) -0.015(4) 0.001(3) -0.017(4)
C37 0.080(7) 0.078(6) 0.077(6) -0.018(5) 0.041(5) -0.017(5)
O38 0.058(4) 0.141(7) 0.109(5) -0.012(5) 0.040(4) -0.006(4)
O39 0.079(4) 0.111(6) 0.103(5) -0.014(4) 0.051(4) -0.016(4)
C41 0.064(5) 0.081(6) 0.064(5) 0.005(4) 0.024(4) -0.024(5)
C42 0.056(5) 0.080(6) 0.055(4) 0.002(4) 0.029(4) -0.024(4)
C43 0.049(4) 0.089(6) 0.059(5) -0.002(4) 0.022(4) -0.023(4)
C44 0.054(5) 0.080(6) 0.064(5) -0.003(4) 0.020(4) -0.029(4)
P50 0.133(3) 0.093(2) 0.0632(15) 0.0054(14) 0.0107(16) 0.0352(19)
F51 0.447(18) 0.107(6) 0.074(4) -0.019(4) -0.017(7) 0.070(8)
F52 0.165(7) 0.112(5) 0.091(4) 0.020(4) 0.004(4) 0.048(5)
F53 0.184(7) 0.119(5) 0.082(4) -0.012(4) 0.032(4) -0.015(5)
F54 0.178(7) 0.088(4) 0.098(4) 0.019(4) 0.014(4) 0.019(4)
F55 0.147(7) 0.272(12) 0.151(7) 0.088(8) 0.066(6) 0.058(8)
F56 0.126(6) 0.129(6) 0.161(7) 0.047(5) -0.021(5) 0.014(5)
C61 0.32(3) 0.33(3) 0.169(18) 0.14(2) -0.10(2) -0.16(3)
C62 0.23(3) 0.30(4) 0.15(2) 0.12(2) -0.077(19) -0.21(3)
C63 0.23(2) 0.25(2) 0.114(12) 0.043(14) -0.021(13) -0.079(18)
O64 0.33(3) 0.29(2) 0.126(11) 0.034(13) -0.049(14) -0.17(2)
C71 0.60(5) 0.106(12) 0.079(9) 0.005(8) -0.082(17) -0.02(2)
C72 0.108(9) 0.153(12) 0.094(8) 0.037(8) 0.044(7) 0.041(9)
C73 0.111(10) 0.238(19) 0.127(11) 0.061(12) 0.048(9) 0.002(11)
O74 0.166(9) 0.203(10) 0.122(7) -0.033(7) 0.106(7) -0.065(8)

loop_
_atom_type_symbol
_atom_type_description
_atom_type_scat_dispersion_real
_atom_type_scat_dispersion_imag
_atom_type_scat_source
C C 0.0033 0.0016 'International Tables Vol C Tables 4.2.6.8 and 6.1.1.4'
H H 0.0000 0.0000 'International Tables Vol C Tables 4.2.6.8 and 6.1.1.4'
N N 0.0061 0.0033 'International Tables Vol C Tables 4.2.6.8 and 6.1.1.4'
O O 0.0106 0.0060 'International Tables Vol C Tables 4.2.6.8 and 6.1.1.4'
F F 0.0171 0.0103 'International Tables Vol C Tables 4.2.6.8 and 6.1.1.4'
P P 0.1023 0.0942 'International Tables Vol C Tables 4.2.6.8 and 6.1.1.4'
Pt Pt -1.7033 8.3905 'International Tables Vol C Tables 4.2.6.8 and 6.1.1.4'

loop_
_geom_angle_atom_site_label_1
_geom_angle_atom_site_label_2
_geom_angle_atom_site_label_3
_geom_angle
_geom_angle_site_symmetry_1
C1 Pt C2 87.8(4) .
C1 Pt C41 88.0(3) .
C2 Pt C41 86.1(4) .
C1 Pt N11 175.7(3) .
C2 Pt N11 96.4(3) .
C41 Pt N11 91.2(3) .
C1 Pt N22 98.7(3) .
C2 Pt N22 173.4(3) .
C41 Pt N22 92.9(3) .
N11 Pt N22 77.1(2) .
C1 Pt N31 91.1(3) .
C2 Pt N31 90.8(3) .
C41 Pt N31 176.8(3) .
N11 Pt N31 89.9(2) .
N22 Pt N31 90.3(2) .
Pt C1 H1A 109.5 .
Pt C1 H1B 109.5 .
H1A C1 H1B 109.5 .
Pt C1 H1C 109.5 .
H1A C1 H1C 109.5 .
H1B C1 H1C 109.5 .
Pt C2 H2A 109.5 .
Pt C2 H2B 109.5 .
H2A C2 H2B 109.5 .
Pt C2 H2C 109.5 .
H2A C2 H2C 109.5 .
H2B C2 H2C 109.5 .
C12 N11 C16 119.1(7) .
C12 N11 Pt 124.3(5) .
C16 N11 Pt 116.6(5) .
N11 C12 C13 122.0(8) .
N11 C12 H12A 119.0 .
C13 C12 H12A 119.0 .
C14 C13 C12 120.0(8) .
C14 C13 H13A 120.0 .
C12 C13 H13A 120.0 .
C15 C14 C13 117.1(8) .
C15 C14 C23 122.4(8) .
C13 C14 C23 120.5(8) .
C16 C15 C14 120.9(8) .
C16 C15 H15A 119.6 .
C14 C15 H15A 119.6 .
N11 C16 C15 120.8(8) .
N11 C16 C17 115.5(6) .
C15 C16 C17 123.6(7) .
C18 C17 N22 120.0(7) .
C18 C17 C16 124.2(7) .
N22 C17 C16 115.8(7) .
C17 C18 C19 121.8(8) .
C17 C18 H18A 119.1 .
C19 C18 H18A 119.1 .
C20 C19 C18 115.7(8) .
C20 C19 C27 123.7(9) .
C18 C19 C27 120.6(9) .
C21 C20 C19 121.2(8) .
C21 C20 H20A 119.4 .
C19 C20 H20A 119.4 .
N22 C21 C20 123.1(8) .
N22 C21 H21A 118.4 .
C20 C21 H21A 118.4 .
C21 N22 C17 118.2(7) .
C21 N22 Pt 126.8(6) .
C17 N22 Pt 114.8(5) .
C26 C23 C24 114.0(14) .
C26 C23 C25 102.5(11) .
C24 C23 C25 112.0(15) .
C26 C23 C14 112.6(8) .
C24 C23 C14 107.5(9) .
C25 C23 C14 108.2(10) .
C23 C24 H24A 109.5 .
C23 C24 H24B 109.5 .
H24A C24 H24B 109.5 .
C23 C24 H24C 109.5 .
H24A C24 H24C 109.5 .
H24B C24 H24C 109.5 .
C23 C25 H25A 109.5 .
C23 C25 H25B 109.5 .
H25A C25 H25B 109.5 .
C23 C25 H25C 109.5 .
H25A C25 H25C 109.5 .
H25B C25 H25C 109.5 .
C23 C26 H26A 109.5 .
C23 C26 H26B 109.5 .
H26A C26 H26B 109.5 .
C23 C26 H26C 109.5 .
H26A C26 H26C 109.5 .
H26B C26 H26C 109.5 .
C30 C27 C19 110.1(8) .
C30 C27 C29 112.1(10) .
C19 C27 C29 107.4(7) .
C30 C27 C28 107.4(9) .
C19 C27 C28 112.0(9) .
C29 C27 C28 107.7(8) .
C27 C28 H28A 109.5 .
C27 C28 H28B 109.5 .
H28A C28 H28B 109.5 .
C27 C28 H28C 109.5 .
H28A C28 H28C 109.5 .
H28B C28 H28C 109.5 .
C27 C29 H29A 109.5 .
C27 C29 H29B 109.5 .
H29A C29 H29B 109.5 .
C27 C29 H29C 109.5 .
H29A C29 H29C 109.5 .
H29B C29 H29C 109.5 .
C27 C30 H30A 109.5 .
C27 C30 H30B 109.5 .
H30A C30 H30B 109.5 .
C27 C30 H30C 109.5 .
H30A C30 H30C 109.5 .
H30B C30 H30C 109.5 .
C32 N31 C36 118.5(7) .
C32 N31 Pt 120.9(5) .
C36 N31 Pt 120.6(5) .
N31 C32 C33 122.5(8) .
N31 C32 H32A 118.8 .
C33 C32 H32A 118.8 .
C32 C33 C34 118.9(8) .
C32 C33 H33A 120.6 .
C34 C33 H33A 120.6 .
C35 C34 C33 118.5(7) .
C35 C34 C37 118.8(8) .
C33 C34 C37 122.6(9) .
C34 C35 C36 119.4(8) .
C34 C35 H35A 120.3 .
C36 C35 H35A 120.3 .
N31 C36 C35 122.2(8) .
N31 C36 H36A 118.9 .
C35 C36 H36A 118.9 .
O38 C37 O39 124.9(9) .
O38 C37 C34 124.7(10) .
O39 C37 C34 110.3(9) .
C37 O39 H39A 109.5 .
C42 C41 Pt 114.0(5) .
C42 C41 H41A 108.8 .
Pt C41 H41A 108.8 .
C42 C41 H41B 108.8 .
Pt C41 H41B 108.8 .
H41A C41 H41B 107.7 .
C43 C42 C44 116.3(8) .
C43 C42 C41 122.8(8) .
C44 C42 C41 120.8(8) .
C44 C43 C42 122.7(8) 3_765
C44 C43 H43A 118.6 3_765
C42 C43 H43A 118.6 .
C43 C44 C42 121.0(8) 3_765
C43 C44 H44A 119.5 3_765
C42 C44 H44A 119.5 .
F51 P50 F55 91.9(7) .
F51 P50 F53 178.6(7) .
F55 P50 F53 89.5(5) .
F51 P50 F54 89.1(4) .
F55 P50 F54 90.5(5) .
F53 P50 F54 91.0(4) .
F51 P50 F52 91.7(4) .
F55 P50 F52 89.9(5) .
F53 P50 F52 88.2(4) .
F54 P50 F52 179.1(4) .
F51 P50 F56 90.4(6) .
F55 P50 F56 177.7(6) .
F53 P50 F56 88.3(5) .
F54 P50 F56 89.7(4) .
F52 P50 F56 89.8(4) .
C62 C61 H61A 109.5 .
C62 C61 H61B 109.5 .
H61A C61 H61B 109.5 .
C62 C61 H61C 109.5 .
H61A C61 H61C 109.5 .
H61B C61 H61C 109.5 .
O64 C62 C63 119(2) .
O64 C62 C61 130(2) .
C63 C62 C61 111(2) .
C62 C63 H63A 109.5 .
C62 C63 H63B 109.5 .
H63A C63 H63B 109.5 .
C62 C63 H63C 109.5 .
H63A C63 H63C 109.5 .
H63B C63 H63C 109.5 .
C72 C71 H71A 109.5 .
C72 C71 H71B 109.5 .
H71A C71 H71B 109.5 .
C72 C71 H71C 109.5 .
H71A C71 H71C 109.5 .
H71B C71 H71C 109.5 .
O74 C72 C71 118.7(12) .
O74 C72 C73 122.7(13) .
C71 C72 C73 118.4(13) .
C72 C73 H73A 109.5 .
C72 C73 H73B 109.5 .
H73A C73 H73B 109.5 .
C72 C73 H73C 109.5 .
H73A C73 H73C 109.5 .
H73B C73 H73C 109.5 .

loop_
_geom_bond_atom_site_label_1
_geom_bond_atom_site_label_2
_geom_bond_distance
_geom_bond_site_symmetry_2
Pt C1 2.043(7) .
Pt C2 2.059(8) .
Pt C41 2.082(7) .
Pt N11 2.131(6) .
Pt N22 2.148(6) .
Pt N31 2.205(6) .
C1 H1A 0.9800 .
C1 H1B 0.9800 .
C1 H1C 0.9800 .
C2 H2A 0.9800 .
C2 H2B 0.9800 .
C2 H2C 0.9800 .
N11 C12 1.328(10) .
N11 C16 1.354(9) .
C12 C13 1.383(11) .
C12 H12A 0.9500 .
C13 C14 1.382(12) .
C13 H13A 0.9500 .
C14 C15 1.381(12) .
C14 C23 1.540(11) .
C15 C16 1.376(10) .
C15 H15A 0.9500 .
C16 C17 1.481(11) .
C17 C18 1.378(11) .
C17 N22 1.384(9) .
C18 C19 1.391(11) .
C18 H18A 0.9500 .
C19 C20 1.387(12) .
C19 C27 1.518(12) .
C20 C21 1.363(12) .
C20 H20A 0.9500 .
C21 N22 1.321(10) .
C21 H21A 0.9500 .
C23 C26 1.449(14) .
C23 C24 1.456(17) .
C23 C25 1.53(2) .
C24 H24A 0.9800 .
C24 H24B 0.9800 .
C24 H24C 0.9800 .
C25 H25A 0.9800 .
C25 H25B 0.9800 .
C25 H25C 0.9800 .
C26 H26A 0.9800 .
C26 H26B 0.9800 .
C26 H26C 0.9800 .
C27 C30 1.511(14) .
C27 C29 1.533(12) .
C27 C28 1.539(14) .
C28 H28A 0.9800 .
C28 H28B 0.9800 .
C28 H28C 0.9800 .
C29 H29A 0.9800 .
C29 H29B 0.9800 .
C29 H29C 0.9800 .
C30 H30A 0.9800 .
C30 H30B 0.9800 .
C30 H30C 0.9800 .
N31 C32 1.330(10) .
N31 C36 1.347(10) .
C32 C33 1.380(10) .
C32 H32A 0.9500 .
C33 C34 1.393(12) .
C33 H33A 0.9500 .
C34 C35 1.374(12) .
C34 C37 1.504(11) .
C35 C36 1.377(11) .
C35 H35A 0.9500 .
C36 H36A 0.9500 .
C37 O38 1.187(12) .
C37 O39 1.322(12) .
O39 H39A 0.8400 .
C41 C42 1.487(12) .
C41 H41A 0.9900 .
C41 H41B 0.9900 .
C42 C43 1.396(11) .
C42 C44 1.410(11) .
C43 C44 1.372(12) 3_765
C43 H43A 0.9500 .
C44 C43 1.372(12) 3_765
C44 H44A 0.9500 .
P50 F51 1.532(8) .
P50 F55 1.562(9) .
P50 F53 1.570(7) .
P50 F54 1.586(7) .
P50 F52 1.592(7) .
P50 F56 1.605(8) .
C61 C62 1.538(18) .
C61 H61A 0.9800 .
C61 H61B 0.9800 .
C61 H61C 0.9800 .
C62 O64 1.30(4) .
C62 C63 1.526(17) .
C63 H63A 0.9800 .
C63 H63B 0.9800 .
C63 H63C 0.9800 .
C71 C72 1.505(14) .
C71 H71A 0.9800 .
C71 H71B 0.9800 .
C71 H71C 0.9800 .
C72 O74 1.177(13) .
C72 C73 1.522(13) .
C73 H73A 0.9800 .
C73 H73B 0.9800 .
C73 H73C 0.9800 .

loop_
_geom_hbond_atom_site_label_D
_geom_hbond_atom_site_label_H
_geom_hbond_atom_site_label_A
_geom_hbond_distance_DH
_geom_hbond_distance_HA
_geom_hbond_distance_DA
_geom_hbond_angle_DHA
O39 H39A O74 0.84 1.81 2.637(10) 165.7

loop_
_geom_torsion_atom_site_label_1
_geom_torsion_atom_site_label_2
_geom_torsion_atom_site_label_3
_geom_torsion_atom_site_label_4
_geom_torsion
_geom_torsion_site_symmetry_4
C1 Pt N11 C12 168(4) .
C2 Pt N11 C12 3.0(7) .
C41 Pt N11 C12 89.2(7) .
N22 Pt N11 C12 -178.1(7) .
N31 Pt N11 C12 -87.8(7) .
C1 Pt N11 C16 -14(4) .
C2 Pt N11 C16 -178.8(5) .
C41 Pt N11 C16 -92.6(6) .
N22 Pt N11 C16 0.1(5) .
N31 Pt N11 C16 90.4(5) .
C16 N11 C12 C13 0.9(12) .
Pt N11 C12 C13 179.1(7) .
N11 C12 C13 C14 -0.2(15) .
C12 C13 C14 C15 1.6(14) .
C12 C13 C14 C23 -178.5(9) .
C13 C14 C15 C16 -3.8(14) .
C23 C14 C15 C16 176.3(9) .
C12 N11 C16 C15 -3.1(11) .
Pt N11 C16 C15 178.6(6) .
C12 N11 C16 C17 -179.6(7) .
Pt N11 C16 C17 2.0(8) .
C14 C15 C16 N11 4.7(13) .
C14 C15 C16 C17 -179.1(8) .
N11 C16 C17 C18 174.8(7) .
C15 C16 C17 C18 -1.6(12) .
N11 C16 C17 N22 -4.1(9) .
C15 C16 C17 N22 179.5(7) .
N22 C17 C18 C19 0.6(11) .
C16 C17 C18 C19 -178.3(7) .
C17 C18 C19 C20 -0.4(11) .
C17 C18 C19 C27 179.1(7) .
C18 C19 C20 C21 0.1(11) .
C27 C19 C20 C21 -179.4(7) .
C19 C20 C21 N22 0.0(12) .
C20 C21 N22 C17 0.1(10) .
C20 C21 N22 Pt 173.8(5) .
C18 C17 N22 C21 -0.4(10) .
C16 C17 N22 C21 178.5(6) .
C18 C17 N22 Pt -174.8(5) .
C16 C17 N22 Pt 4.1(7) .
C1 Pt N22 C21 2.8(6) .
C2 Pt N22 C21 -166(2) .
C41 Pt N22 C21 -85.6(6) .
N11 Pt N22 C21 -176.2(6) .
N31 Pt N22 C21 94.0(6) .
C1 Pt N22 C17 176.7(5) .
C2 Pt N22 C17 7(3) .
C41 Pt N22 C17 88.2(5) .
N11 Pt N22 C17 -2.3(4) .
N31 Pt N22 C17 -92.1(5) .
C15 C14 C23 C26 18.0(16) .
C13 C14 C23 C26 -161.9(11) .
C15 C14 C23 C24 -108.4(16) .
C13 C14 C23 C24 71.7(18) .
C15 C14 C23 C25 130.5(12) .
C13 C14 C23 C25 -49.4(14) .
C20 C19 C27 C30 130.6(10) .
C18 C19 C27 C30 -48.9(11) .
C20 C19 C27 C29 -107.0(10) .
C18 C19 C27 C29 73.5(10) .
C20 C19 C27 C28 11.1(11) .
C18 C19 C27 C28 -168.4(8) .
C1 Pt N31 C32 133.2(7) .
C2 Pt N31 C32 -139.0(6) .
C41 Pt N31 C32 -152(5) .
N11 Pt N31 C32 -42.6(6) .
N22 Pt N31 C32 34.5(6) .
C1 Pt N31 C36 -46.7(7) .
C2 Pt N31 C36 41.1(7) .
C41 Pt N31 C36 28(5) .
N11 Pt N31 C36 137.5(6) .
N22 Pt N31 C36 -145.4(6) .
C36 N31 C32 C33 1.2(12) .
Pt N31 C32 C33 -178.7(6) .
N31 C32 C33 C34 1.2(13) .
C32 C33 C34 C35 -2.2(13) .
C32 C33 C34 C37 177.1(8) .
C33 C34 C35 C36 0.9(13) .
C37 C34 C35 C36 -178.4(8) .
C32 N31 C36 C35 -2.5(12) .
Pt N31 C36 C35 177.4(6) .
C34 C35 C36 N31 1.5(13) .
C35 C34 C37 O38 1.1(15) .
C33 C34 C37 O38 -178.2(10) .
C35 C34 C37 O39 -179.0(8) .
C33 C34 C37 O39 1.6(12) .
C1 Pt C41 C42 -82.2(7) .
C2 Pt C41 C42 -170.0(7) .
N11 Pt C41 C42 93.6(6) .
N22 Pt C41 C42 16.4(6) .
N31 Pt C41 C42 -157(5) .
Pt C41 C42 C43 88.8(8) .
Pt C41 C42 C44 -87.9(8) .
C44 C42 C43 C44 0.0(12) 3_765
C41 C42 C43 C44 -176.8(7) 3_765
C43 C42 C44 C43 0.0(12) 3_765
C41 C42 C44 C43 176.9(7) 3_765
